data_2233304
loop_
_publ_author_name
'Lemmerer, Andreas'
'Bernstein, Joel'
'Kahlenberg, Volker'

_publ_section_title
;
 Form II of adipic acid--nicotinohydrazide (1/2)
;
_journal_coeditor_code TK5035
_journal_issue 1
_journal_name_full 'Acta Crystallographica Section E'
_journal_page_first o190
_journal_paper_doi 10.1107/S1600536811054043
_journal_volume 68
_journal_year 2012
_chemical_formula_iupac '2C6 H7 N3 O, C6 H10 O4'
_chemical_formula_moiety '2(C6 H7 N3 O), C6 H10 O4'
_chemical_formula_sum 'C18 H24 N6 O6'
_chemical_formula_weight 420.43
_chemical_name_systematic
;
adipic acid--nicotinohydrazide (1/2)
;
_space_group_IT_number 14
_symmetry_cell_setting monoclinic
_symmetry_space_group_name_Hall '-P 2ybc'
_symmetry_space_group_name_H-M 'P 1 21/c 1'
_audit_creation_method 'WinGX routine CIF_UPDATE'
_cell_angle_alpha 90
_cell_angle_beta 103.729(3)
_cell_angle_gamma 90
_cell_formula_units_Z 2
_cell_length_a 15.9747(4)
_cell_length_b 7.3309(2)
_cell_length_c 8.7451(2)
_cell_measurement_reflns_used 3572
_cell_measurement_temperature 173(2)
_cell_measurement_theta_max 28.453
_cell_measurement_theta_min 3.0659
_cell_volume 994.87(5)
_computing_cell_refinement
;
CrysAlis PRO (Oxford Diffraction, 2006)
;
_computing_data_collection
;
CrysAlis PRO (Oxford Diffraction, 2006)
;
_computing_data_reduction
;
CrysAlis PRO (Oxford Diffraction, 2006)
;
_computing_molecular_graphics
;
ORTEP-3 (Farrugia, 1997) and DIAMOND (Brandenburg, 1999)
;
_computing_publication_material
;
WinGX (Farrugia, 1999) and PLATON (Spek, 2009)
;
_computing_structure_refinement 'SHELXL97 (Sheldrick, 2008)'
_computing_structure_solution 'SHELXS97 (Sheldrick, 2008)'
_diffrn_ambient_temperature 173(2)
_diffrn_measured_fraction_theta_full 0.996
_diffrn_measured_fraction_theta_max 0.996
_diffrn_measurement_device_type
;
Oxford Diffraction Xcalibur diffractometer with a Ruby
(Gemini ultra Mo) detector
;
_diffrn_measurement_method '\w scans'
_diffrn_radiation_type MoK\a
_diffrn_radiation_wavelength 0.71073
_diffrn_reflns_av_R_equivalents 0.0204
_diffrn_reflns_limit_h_max 19
_diffrn_reflns_limit_h_min -13
_diffrn_reflns_limit_k_max 8
_diffrn_reflns_limit_k_min -8
_diffrn_reflns_limit_l_max 9
_diffrn_reflns_limit_l_min -10
_diffrn_reflns_number 6207
_diffrn_reflns_theta_full 25.5
_diffrn_reflns_theta_max 25.5
_diffrn_reflns_theta_min 3.07
_diffrn_standards_decay_% 0
_diffrn_standards_interval_count 0
_diffrn_standards_interval_time 0
_diffrn_standards_number 0
_exptl_absorpt_coefficient_mu 0.107
_exptl_absorpt_correction_T_max 0.98
_exptl_absorpt_correction_T_min 0.92
_exptl_absorpt_correction_type multi-scan
_exptl_absorpt_process_details
;
(CrysAlis PRO; Oxford Diffraction, 2006)
;
_exptl_crystal_colour colourless
_exptl_crystal_density_diffrn 1.403
_exptl_crystal_density_method 'not measured'
_exptl_crystal_description block
_exptl_crystal_F_000 444
_exptl_crystal_size_max 0.32
_exptl_crystal_size_mid 0.28
_exptl_crystal_size_min 0.04
_refine_diff_density_max 0.177
_refine_diff_density_min -0.138
_refine_ls_extinction_coef 0.0095(18)
_refine_ls_extinction_expression Fc^*^=kFc[1+0.001xFc^2^\l^3^/sin(2\q)]^-1/4^
_refine_ls_extinction_method 'SHELXL97 (Sheldrick, 2008)'
_refine_ls_goodness_of_fit_ref 1.022
_refine_ls_hydrogen_treatment mixed
_refine_ls_matrix_type full
_refine_ls_number_parameters 153
_refine_ls_number_reflns 1845
_refine_ls_number_restraints 0
_refine_ls_restrained_S_all 1.022
_refine_ls_R_factor_gt 0.0291
_refine_ls_shift/su_max 0
_refine_ls_structure_factor_coef Fsqd
_refine_ls_weighting_details 'calc w=1/[\s^2^(Fo^2^)+(0.0480P)^2^] where P=(Fo^2^+2Fc^2^)/3'
_refine_ls_weighting_scheme calc
_refine_ls_wR_factor_ref 0.0768
_reflns_number_gt 1487
_reflns_number_total 1845
_reflns_threshold_expression I>2\s(I)
_cod_data_source_file tk5035.cif
_cod_data_source_block I
_cod_original_cell_volume 994.87(4)
_cod_original_sg_symbol_H-M 'P 21/c'
_cod_database_code 2233304
_cod_database_fobs_code 2233304

loop_
_space_group_symop_operation_xyz
'x, y, z'
'-x, y+1/2, -z+1/2'
'-x, -y, -z'
'x, -y-1/2, z-1/2'

loop_
_atom_site_type_symbol
_atom_site_label
_atom_site_fract_x
_atom_site_fract_y
_atom_site_fract_z
_atom_site_U_iso_or_equiv
_atom_site_adp_type
_atom_site_calc_flag
_atom_site_refinement_flags
_atom_site_occupancy
C C1 0.16016(7) 0.37907(15) 0.35826(13) 0.0237(3) Uani d . 1
C C2 0.22411(7) 0.44813(15) 0.47997(13) 0.0248(3) Uani d . 1
H H2A 0.2294 0.5767 0.4922 0.03 Uiso calc R 1
C C3 0.27134(8) 0.16066(15) 0.56223(15) 0.0296(3) Uani d . 1
H H3 0.3105 0.0841 0.6326 0.036 Uiso calc R 1
C C4 0.20920(8) 0.08110(15) 0.44526(15) 0.0317(3) Uani d . 1
H H4 0.2056 -0.0479 0.4355 0.038 Uiso calc R 1
C C5 0.15231(8) 0.19064(16) 0.34265(14) 0.0291(3) Uani d . 1
H H5 0.1082 0.1384 0.2622 0.035 Uiso calc R 1
C C6 0.09817(8) 0.49832(15) 0.24735(13) 0.0243(3) Uani d . 1
N N1 0.13026(7) 0.65323(12) 0.20370(11) 0.0259(2) Uani d . 1
H H1 0.1859(9) 0.6738(17) 0.2300(15) 0.030(3) Uiso d . 1
N N2 0.27881(6) 0.34156(13) 0.58100(11) 0.0276(3) Uani d . 1
N N3 0.07997(7) 0.77311(15) 0.09121(13) 0.0303(3) Uani d . 1
H H3A 0.0389(9) 0.8250(17) 0.1382(16) 0.036(4) Uiso d . 1
H H3B 0.0508(9) 0.7022(19) 0.0145(18) 0.042(4) Uiso d . 1
O O1 0.02225(5) 0.45309(11) 0.19861(10) 0.0327(2) Uani d . 1
C C7 0.38377(7) 0.67377(15) 0.82289(13) 0.0259(3) Uani d . 1
C C8 0.45756(8) 0.75709(16) 0.94010(16) 0.0352(3) Uani d . 1
H H8A 0.5119 0.7085 0.9206 0.042 Uiso calc R 1
H H8B 0.4543 0.7172 1.0467 0.042 Uiso calc R 1
C C9 0.46178(7) 0.96301(15) 0.93861(14) 0.0281(3) Uani d . 1
H H9A 0.4079 1.0133 0.9588 0.034 Uiso calc R 1
H H9B 0.466 1.0045 0.833 0.034 Uiso calc R 1
O O2 0.39428(6) 0.49783(11) 0.80455(11) 0.0341(2) Uani d . 1
O O3 0.32068(5) 0.75783(10) 0.75195(11) 0.0353(2) Uani d . 1
H H2 0.3478(12) 0.449(2) 0.727(2) 0.069(5) Uiso d . 1

loop_
_atom_site_aniso_label
_atom_site_aniso_U_11
_atom_site_aniso_U_22
_atom_site_aniso_U_33
_atom_site_aniso_U_12
_atom_site_aniso_U_13
_atom_site_aniso_U_23
C1 0.0214(6) 0.0264(6) 0.0251(6) -0.0031(5) 0.0090(5) -0.0026(5)
C2 0.0240(6) 0.0226(6) 0.0279(7) -0.0018(5) 0.0062(5) -0.0018(5)
C3 0.0293(7) 0.0270(7) 0.0342(7) 0.0028(5) 0.0105(6) 0.0043(5)
C4 0.0374(8) 0.0216(6) 0.0387(7) -0.0023(5) 0.0144(6) -0.0018(5)
C5 0.0280(7) 0.0281(6) 0.0317(7) -0.0065(5) 0.0083(5) -0.0057(5)
C6 0.0221(7) 0.0279(6) 0.0231(6) -0.0031(5) 0.0055(5) -0.0062(4)
N1 0.0207(6) 0.0276(6) 0.0280(6) -0.0013(4) 0.0030(5) 0.0001(4)
N2 0.0245(6) 0.0274(6) 0.0301(6) -0.0012(4) 0.0048(4) 0.0009(4)
N3 0.0284(6) 0.0319(6) 0.0290(6) 0.0001(5) 0.0038(5) 0.0023(5)
O1 0.0232(5) 0.0372(5) 0.0346(5) -0.0062(4) 0.0010(4) 0.0019(4)
C7 0.0228(7) 0.0276(7) 0.0266(6) 0.0012(5) 0.0042(5) 0.0027(5)
C8 0.0291(7) 0.0348(8) 0.0350(7) 0.0021(5) -0.0058(6) -0.0030(5)
C9 0.0206(7) 0.0321(7) 0.0292(7) 0.0011(5) 0.0014(5) -0.0023(5)
O2 0.0296(5) 0.0276(5) 0.0382(6) 0.0027(4) -0.0059(4) -0.0015(4)
O3 0.0244(5) 0.0306(5) 0.0444(5) 0.0030(4) -0.0047(4) 0.0000(4)

loop_
_atom_type_symbol
_atom_type_description
_atom_type_scat_dispersion_real
_atom_type_scat_dispersion_imag
_atom_type_scat_source
C C 0.0033 0.0016 'International Tables Vol C Tables 4.2.6.8 and 6.1.1.4'
H H 0 0 'International Tables Vol C Tables 4.2.6.8 and 6.1.1.4'
N N 0.0061 0.0033 'International Tables Vol C Tables 4.2.6.8 and 6.1.1.4'
O O 0.0106 0.006 'International Tables Vol C Tables 4.2.6.8 and 6.1.1.4'

loop_
_geom_angle_atom_site_label_1
_geom_angle_atom_site_label_2
_geom_angle_atom_site_label_3
_geom_angle_site_symmetry_1
_geom_angle_site_symmetry_3
_geom_angle
C2 C1 C5 . . 118.13(10)
C2 C1 C6 . . 122.68(10)
C5 C1 C6 . . 119.16(10)
N2 C2 C1 . . 122.79(10)
N2 C2 H2A . . 118.6
C1 C2 H2A . . 118.6
N2 C3 C4 . . 122.64(11)
N2 C3 H3 . . 118.7
C4 C3 H3 . . 118.7
C5 C4 C3 . . 119.13(11)
C5 C4 H4 . . 120.4
C3 C4 H4 . . 120.4
C4 C5 C1 . . 119.08(11)
C4 C5 H5 . . 120.5
C1 C5 H5 . . 120.5
O1 C6 N1 . . 122.82(11)
O1 C6 C1 . . 120.92(10)
N1 C6 C1 . . 116.25(10)
C6 N1 N3 . . 122.12(10)
C6 N1 H1 . . 120.3(8)
N3 N1 H1 . . 116.6(8)
C2 N2 C3 . . 118.21(10)
N1 N3 H3A . . 106.8(8)
N1 N3 H3B . . 105.7(9)
H3A N3 H3B . . 105.8(12)
O3 C7 O2 . . 123.24(11)
O3 C7 C8 . . 124.36(10)
O2 C7 C8 . . 112.40(10)
C7 C8 C9 . . 115.55(10)
C7 C8 H8A . . 108.4
C9 C8 H8A . . 108.4
C7 C8 H8B . . 108.4
C9 C8 H8B . . 108.4
H8A C8 H8B . . 107.5
C8 C9 C9 . 3_677 112.33(12)
C8 C9 H9A . . 109.1
C9 C9 H9A 3_677 . 109.1
C8 C9 H9B . . 109.1
C9 C9 H9B 3_677 . 109.1
H9A C9 H9B . . 107.9
C7 O2 H2 . . 110.9(10)

loop_
_geom_bond_atom_site_label_1
_geom_bond_atom_site_label_2
_geom_bond_site_symmetry_2
_geom_bond_distance
C1 C2 . 1.3845(16)
C1 C5 . 1.3908(15)
C1 C6 . 1.4932(16)
C2 N2 . 1.3371(15)
C2 H2A . 0.95
C3 N2 . 1.3382(15)
C3 C4 . 1.3747(18)
C3 H3 . 0.95
C4 C5 . 1.3744(17)
C4 H4 . 0.95
C5 H5 . 0.95
C6 O1 . 1.2317(14)
C6 N1 . 1.3383(15)
N1 N3 . 1.4178(14)
N1 H1 . 0.877(14)
N3 H3A . 0.934(14)
N3 H3B . 0.888(15)
C7 O3 . 1.2180(13)
C7 O2 . 1.3154(13)
C7 C8 . 1.4965(17)
C8 C9 . 1.5113(16)
C8 H8A . 0.99
C8 H8B . 0.99
C9 C9 3_677 1.522(2)
C9 H9A . 0.99
C9 H9B . 0.99
O2 H2 . 0.950(19)

loop_
_geom_hbond_atom_site_label_D
_geom_hbond_atom_site_label_H
_geom_hbond_atom_site_label_A
_geom_hbond_site_symmetry_A
_geom_hbond_distance_DH
_geom_hbond_distance_HA
_geom_hbond_distance_DA
_geom_hbond_angle_DHA
N1 H1 O3 4_575 0.877(14) 2.174(15) 3.0409(14) 169.7(11)
N3 H3A O1 2 0.934(14) 2.129(14) 3.0349(14) 163.0(12)
N3 H3B O1 3_565 0.888(15) 2.258(16) 3.1426(14) 173.7(13)
O2 H2 N2 . 0.950(19) 1.671(19) 2.6126(13) 170.3(16)
C2 H2A O3 . 0.95 2.73 3.3838(14) 126.2

loop_
_geom_torsion_atom_site_label_1
_geom_torsion_atom_site_label_2
_geom_torsion_atom_site_label_3
_geom_torsion_atom_site_label_4
_geom_torsion_site_symmetry_4
_geom_torsion
C5 C1 C2 N2 . 0.84(16)
C6 C1 C2 N2 . 178.88(10)
N2 C3 C4 C5 . 0.17(17)
C3 C4 C5 C1 . 1.15(17)
C2 C1 C5 C4 . -1.61(15)
C6 C1 C5 C4 . -179.73(10)
C2 C1 C6 O1 . -142.57(11)
C5 C1 C6 O1 . 35.46(15)
C2 C1 C6 N1 . 38.30(15)
C5 C1 C6 N1 . -143.68(10)
O1 C6 N1 N3 . -3.28(17)
C1 C6 N1 N3 . 175.83(10)
C1 C2 N2 C3 . 0.45(15)
C4 C3 N2 C2 . -0.97(15)
O3 C7 C8 C9 . -14.84(18)
O2 C7 C8 C9 . 165.28(10)
C7 C8 C9 C9 3_677 179.74(12)
